data_7058464
loop_
_publ_author_name
'Nicolaou, Maria'
'Drouza, Chryssoula'
'Keramidas, Anastasios'

_publ_section_title
;
 Controlled One Pot Synthesis of Polyoxofluorovanadate Molecular Hybrids
 Exhibiting Peroxidase Like Activity
;
_journal_name_full 'New Journal of Chemistry'
_journal_paper_doi 10.1039/C9NJ01999E
_journal_year 2019
_chemical_formula_sum 'C8 H14 F4 N2 O V'
_chemical_formula_weight 281.15
_space_group_crystal_system monoclinic
_space_group_IT_number 14
_space_group_name_Hall '-P 2ybc'
_space_group_name_H-M_alt 'P 1 21/c 1'
_symmetry_space_group_name_Hall '-P 2ybc'
_symmetry_space_group_name_H-M 'P 1 21/c 1'
_atom_sites_solution_hydrogens mixed
_audit_creation_method SHELXL-2014
_audit_update_record
;
2017-10-20 deposited with the CCDC.    2019-06-10 downloaded from the CCDC.
;
_cell_angle_alpha 90
_cell_angle_beta 114.041(13)
_cell_angle_gamma 90
_cell_formula_units_Z 4
_cell_length_a 11.3188(11)
_cell_length_b 10.5474(12)
_cell_length_c 9.8278(11)
_cell_measurement_reflns_used 2699
_cell_measurement_temperature 100(2)
_cell_measurement_theta_max 29.0000
_cell_measurement_theta_min 3.8990
_cell_volume 1071.5(2)
_computing_cell_refinement
;
'Thu Mar 17 15:36:57 2016'
;
_computing_data_collection
;
'Thu Mar 17 15:36:57 2016'
;
_computing_data_reduction
;
'Thu Mar 17 15:36:57 2016'
;
_computing_structure_refinement 'SHELXL-2014 (Sheldrick, 2014)'
_diffrn_ambient_temperature 100(2)
_diffrn_detector_area_resol_mean 10.4223
_diffrn_measured_fraction_theta_full 0.966
_diffrn_measured_fraction_theta_max 0.799
_diffrn_measurement_device_type 'SuperNova, Dual, Cu at zero, Atlas'
_diffrn_measurement_method '\w scans'
_diffrn_radiation_type MoK\a
_diffrn_radiation_wavelength 0.71073
_diffrn_reflns_av_R_equivalents 0.1044
_diffrn_reflns_av_unetI/netI 0.1000
_diffrn_reflns_Laue_measured_fraction_full 0.966
_diffrn_reflns_Laue_measured_fraction_max 0.799
_diffrn_reflns_limit_h_max 14
_diffrn_reflns_limit_h_min -15
_diffrn_reflns_limit_k_max 14
_diffrn_reflns_limit_k_min -12
_diffrn_reflns_limit_l_max 13
_diffrn_reflns_limit_l_min -9
_diffrn_reflns_number 4574
_diffrn_reflns_point_group_measured_fraction_full 0.966
_diffrn_reflns_point_group_measured_fraction_max 0.799
_diffrn_reflns_theta_full 25.242
_diffrn_reflns_theta_max 29.412
_diffrn_reflns_theta_min 2.980
_diffrn_source 'SuperNova (Mo) X-ray Source'
_exptl_absorpt_coefficient_mu 0.963
_exptl_absorpt_correction_T_max 1.00000
_exptl_absorpt_correction_T_min 0.11721
_exptl_absorpt_correction_type multi-scan
_exptl_absorpt_process_details
;
'Thu Mar 17 15:36:57 2016'
;
_exptl_crystal_density_diffrn 1.743
_exptl_crystal_description
;
'Thu Mar 17 15:36:57 2016'
;
_exptl_crystal_F_000 572
_refine_diff_density_max 0.985
_refine_diff_density_min -1.047
_refine_diff_density_rms 0.234
_refine_ls_extinction_method none
_refine_ls_goodness_of_fit_ref 1.092
_refine_ls_hydrogen_treatment mixed
_refine_ls_matrix_type full
_refine_ls_number_parameters 173
_refine_ls_number_reflns 2372
_refine_ls_number_restraints 0
_refine_ls_restrained_S_all 1.092
_refine_ls_R_factor_all 0.0777
_refine_ls_R_factor_gt 0.0707
_refine_ls_shift/su_max 0.000
_refine_ls_shift/su_mean 0.000
_refine_ls_structure_factor_coef Fsqd
_refine_ls_weighting_details 'w=1/[\s^2^(Fo^2^)+(0.1574P)^2^] where P=(Fo^2^+2Fc^2^)/3'
_refine_ls_weighting_scheme calc
_refine_ls_wR_factor_gt 0.2092
_refine_ls_wR_factor_ref 0.2304
_reflns_Friedel_coverage 0.000
_reflns_number_gt 1999
_reflns_number_total 2372
_reflns_threshold_expression 'I > 2\s(I)'
_cod_data_source_file c9nj01999e2.cif
_cod_data_source_block shelx_CCDC2
_cod_database_code 7058464
_shelx_space_group_comment
;
The symmetry employed for this shelxl refinement is uniquely defined
by the following loop, which should always be used as a source of
symmetry information in preference to the above space-group names.
They are only intended as comments.
;
_shelxl_version_number 2014-3

loop_
_space_group_symop_operation_xyz
'x, y, z'
'-x, y+1/2, -z+1/2'
'-x, -y, -z'
'x, -y-1/2, z-1/2'

loop_
_atom_site_label
_atom_site_type_symbol
_atom_site_fract_x
_atom_site_fract_y
_atom_site_fract_z
_atom_site_U_iso_or_equiv
_atom_site_adp_type
_atom_site_occupancy
_atom_site_site_symmetry_order
_atom_site_calc_flag
_atom_site_refinement_flags_posn
_atom_site_refinement_flags_adp
V1 V 0.89504(5) 0.99782(5) 0.08032(5) 0.0100(3) Uani 1 1 d . .
F4 F 0.94450(16) 0.94632(19) 0.28586(17) 0.0143(5) Uani 1 1 d . .
F2 F 0.96463(16) 1.16101(19) 0.16013(17) 0.0148(5) Uani 1 1 d . .
F3 F 0.87267(16) 0.81788(18) 0.02887(18) 0.0145(5) Uani 1 1 d . .
F1 F 0.90753(15) 1.0404(2) -0.11014(17) 0.0134(5) Uani 1 1 d . .
O1 O 0.7447(2) 1.0294(3) 0.0276(2) 0.0176(6) Uani 1 1 d . .
N2 N 1.0794(2) 0.8377(3) 0.5697(3) 0.0118(6) Uani 1 1 d . .
C3 C 1.3933(3) 0.9777(4) 0.7525(4) 0.0162(7) Uani 1 1 d . .
H7 H 1.4083 0.9449 0.8460 0.019 Uiso 1 1 calc R U
C6 C 1.3478(3) 1.0781(3) 0.4721(3) 0.0142(7) Uani 1 1 d . .
C5 C 1.4425(2) 1.1303(3) 0.6008(3) 0.0152(7) Uani 1 1 d . .
H9 H 1.4901 1.1996 0.5929 0.018 Uiso 1 1 calc R U
N1 N 1.2143(2) 1.2204(3) 0.2672(3) 0.0167(6) Uani 1 1 d . .
C8 C 1.3249(3) 1.1313(3) 0.3214(3) 0.0146(7) Uani 1 1 d . .
H11A H 1.4022 1.1752 0.3273 0.018 Uiso 1 1 calc R U
H11B H 1.3083 1.0623 0.2508 0.018 Uiso 1 1 calc R U
C7 C 1.2207(3) 0.8109(3) 0.6385(3) 0.0151(7) Uani 1 1 d . .
H12A H 1.2391 0.7382 0.5899 0.018 Uiso 1 1 calc R U
H12B H 1.2470 0.7902 0.7430 0.018 Uiso 1 1 calc R U
C4 C 1.4667(3) 1.0805(4) 0.7399(3) 0.0165(7) Uani 1 1 d . .
C2 C 1.2973(3) 0.9239(3) 0.6247(3) 0.0142(7) Uani 1 1 d . .
C1 C 1.2763(3) 0.9751(4) 0.4849(3) 0.0149(7) Uani 1 1 d . .
H20 H 1.2134 0.9396 0.3995 0.018 Uiso 1 1 calc R U
H2 H 1.533(3) 1.124(4) 0.827(4) 0.014(9) Uiso 1 1 d . .
H2N H 1.042(4) 0.767(5) 0.588(4) 0.024(10) Uiso 1 1 d . .
H4N H 1.140(5) 1.192(5) 0.238(5) 0.033(12) Uiso 1 1 d . .
H1N H 1.057(3) 0.864(4) 0.479(4) 0.013(9) Uiso 1 1 d . .
H5N H 1.198(5) 1.257(6) 0.177(6) 0.061(16) Uiso 1 1 d . .
H6N H 1.199(4) 1.261(6) 0.336(5) 0.042(13) Uiso 1 1 d . .
H3N H 1.064(4) 0.898(5) 0.617(5) 0.025(11) Uiso 1 1 d . .

loop_
_atom_site_aniso_label
_atom_site_aniso_U_11
_atom_site_aniso_U_22
_atom_site_aniso_U_33
_atom_site_aniso_U_23
_atom_site_aniso_U_13
_atom_site_aniso_U_12
V1 0.0105(4) 0.0157(6) 0.0051(4) -0.00018(15) 0.0045(3) -0.00003(15)
F4 0.0188(8) 0.0208(13) 0.0045(8) -0.0002(7) 0.0060(7) 0.0007(8)
F2 0.0189(8) 0.0161(12) 0.0108(8) -0.0010(7) 0.0076(7) -0.0018(7)
F3 0.0203(9) 0.0154(11) 0.0102(8) -0.0009(7) 0.0088(7) -0.0026(7)
F1 0.0135(8) 0.0222(12) 0.0059(8) -0.0017(7) 0.0054(7) -0.0025(8)
O1 0.0107(10) 0.0322(16) 0.0104(11) 0.0007(10) 0.0048(9) -0.0002(10)
N2 0.0170(11) 0.0110(16) 0.0097(12) -0.0022(10) 0.0078(10) -0.0046(10)
C3 0.0145(15) 0.023(2) 0.0103(15) -0.0005(12) 0.0048(13) 0.0051(13)
C6 0.0128(12) 0.0205(19) 0.0113(13) -0.0001(11) 0.0069(11) 0.0015(12)
C5 0.0120(13) 0.0192(19) 0.0147(14) -0.0023(12) 0.0057(11) -0.0035(11)
N1 0.0150(12) 0.0238(18) 0.0112(12) -0.0014(11) 0.0051(10) 0.0032(11)
C8 0.0140(12) 0.0174(19) 0.0139(13) 0.0007(11) 0.0072(11) 0.0012(11)
C7 0.0160(13) 0.0131(19) 0.0164(14) 0.0049(11) 0.0069(12) 0.0029(11)
C4 0.0104(12) 0.025(2) 0.0122(14) -0.0035(12) 0.0024(11) -0.0001(12)
C2 0.0137(13) 0.0176(19) 0.0121(14) -0.0022(11) 0.0063(11) -0.0001(11)
C1 0.0134(14) 0.0199(18) 0.0110(15) -0.0017(12) 0.0046(12) 0.0015(12)

loop_
_atom_type_symbol
_atom_type_description
_atom_type_scat_dispersion_real
_atom_type_scat_dispersion_imag
_atom_type_scat_source
C C 0.0033 0.0016 'International Tables Vol C Tables 4.2.6.8 and 6.1.1.4'
H H 0.0000 0.0000 'International Tables Vol C Tables 4.2.6.8 and 6.1.1.4'
N N 0.0061 0.0033 'International Tables Vol C Tables 4.2.6.8 and 6.1.1.4'
O O 0.0106 0.0060 'International Tables Vol C Tables 4.2.6.8 and 6.1.1.4'
F F 0.0171 0.0103 'International Tables Vol C Tables 4.2.6.8 and 6.1.1.4'
V V 0.3005 0.5294 'International Tables Vol C Tables 4.2.6.8 and 6.1.1.4'

loop_
_geom_angle_atom_site_label_1
_geom_angle_atom_site_label_2
_geom_angle_atom_site_label_3
_geom_angle
_geom_angle_site_symmetry_3
O1 V1 F2 98.68(12) .
O1 V1 F4 102.30(10) .
F2 V1 F4 85.95(8) .
O1 V1 F3 96.30(12) .
F2 V1 F3 164.53(8) .
F4 V1 F3 87.11(8) .
O1 V1 F1 97.05(10) .
F2 V1 F1 90.42(8) .
F4 V1 F1 160.64(7) .
F3 V1 F1 91.57(8) .
O1 V1 F1 169.73(10) 3_775
F2 V1 F1 83.28(8) 3_775
F4 V1 F1 87.87(7) 3_775
F3 V1 F1 82.65(8) 3_775
F1 V1 F1 72.81(8) 3_775
V1 F1 V1 107.19(8) 3_775
C7 N2 H2N 105(2) .
C7 N2 H1N 110(2) .
H2N N2 H1N 120(3) .
C7 N2 H3N 109(3) .
H2N N2 H3N 107(4) .
H1N N2 H3N 107(4) .
C4 C3 C2 120.3(3) .
C4 C3 H7 119.8 .
C2 C3 H7 119.8 .
C1 C6 C5 119.1(3) .
C1 C6 C8 120.5(3) .
C5 C6 C8 120.3(3) .
C4 C5 C6 121.0(3) .
C4 C5 H9 119.5 .
C6 C5 H9 119.5 .
C8 N1 H4N 119(4) .
C8 N1 H5N 115(4) .
H4N N1 H5N 92(4) .
C8 N1 H6N 116(3) .
H4N N1 H6N 88(4) .
H5N N1 H6N 121(5) .
N1 C8 C6 111.8(2) .
N1 C8 H11A 109.2 .
C6 C8 H11A 109.2 .
N1 C8 H11B 109.2 .
C6 C8 H11B 109.2 .
H11A C8 H11B 107.9 .
N2 C7 C2 111.0(3) .
N2 C7 H12A 109.4 .
C2 C7 H12A 109.4 .
N2 C7 H12B 109.4 .
C2 C7 H12B 109.4 .
H12A C7 H12B 108.0 .
C5 C4 C3 119.6(3) .
C5 C4 H2 117(2) .
C3 C4 H2 123(2) .
C1 C2 C3 118.8(3) .
C1 C2 C7 121.1(3) .
C3 C2 C7 120.1(3) .
C6 C1 C2 121.1(3) .
C6 C1 H20 119.5 .
C2 C1 H20 119.5 .

loop_
_geom_bond_atom_site_label_1
_geom_bond_atom_site_label_2
_geom_bond_distance
_geom_bond_site_symmetry_2
V1 O1 1.598(2) .
V1 F2 1.922(2) .
V1 F4 1.9410(17) .
V1 F3 1.954(2) .
V1 F1 1.9852(17) .
V1 F1 2.1699(17) 3_775
F1 V1 2.1700(17) 3_775
N2 C7 1.488(4) .
N2 H2N 0.91(5) .
N2 H1N 0.87(4) .
N2 H3N 0.84(5) .
C3 C4 1.401(5) .
C3 C2 1.403(4) .
C3 H7 0.9300 .
C6 C1 1.390(5) .
C6 C5 1.395(4) .
C6 C8 1.505(4) .
C5 C4 1.384(4) .
C5 H9 0.9300 .
N1 C8 1.480(4) .
N1 H4N 0.82(5) .
N1 H5N 0.92(6) .
N1 H6N 0.88(5) .
C8 H11A 0.9700 .
C8 H11B 0.9700 .
C7 C2 1.513(5) .
C7 H12A 0.9700 .
C7 H12B 0.9700 .
C4 H2 0.99(4) .
C2 C1 1.403(4) .
C1 H20 0.9300 .

loop_
_geom_torsion_atom_site_label_1
_geom_torsion_atom_site_label_2
_geom_torsion_atom_site_label_3
_geom_torsion_atom_site_label_4
_geom_torsion
C1 C6 C5 C4 0.5(4)
C8 C6 C5 C4 -178.5(3)
C1 C6 C8 N1 82.8(4)
C5 C6 C8 N1 -98.1(3)
C6 C5 C4 C3 -1.3(5)
C2 C3 C4 C5 1.1(5)
C4 C3 C2 C1 -0.1(5)
C4 C3 C2 C7 178.4(3)
N2 C7 C2 C1 -57.8(4)
N2 C7 C2 C3 123.6(3)
C5 C6 C1 C2 0.4(5)
C8 C6 C1 C2 179.5(3)
C3 C2 C1 C6 -0.6(5)
C7 C2 C1 C6 -179.2(3)
